data_1526325
loop_
_publ_author_name
'Hibbs, D.E.'
'Jury, C.M.'
'Leverett, P.'
'Plimer, I.R.'
'Williams, P.A.'

_publ_section_title
;
 An explanation for the origin of hemihedrism in wulfenite: the single
 crystal structures of I41/a and I4- tungstenian wulfenites
;
_journal_name_full 'Mineralogical Magazine (1969-)'
_journal_page_first 1057
_journal_page_last 1062
_journal_volume 64
_journal_year 2000
_chemical_formula_sum 'Mo0.9 O4 Pb W0.1'
_chemical_name_systematic 'Pb (Mo0.9 W0.1) O4'
_space_group_IT_number 88
_symmetry_space_group_name_Hall 'I 4bw -1bw'
_symmetry_space_group_name_H-M 'I 41/a :1'
_cell_angle_alpha 90
_cell_angle_beta 90
_cell_angle_gamma 90
_cell_formula_units_Z 4
_cell_length_a 5.436
_cell_length_b 5.436
_cell_length_c 12.068
_cell_volume 356.611
_citation_journal_id_ASTM MNLMBB
_cod_data_source_file Hibbs_MNLMBB_2000_271.cif
_cod_data_source_block Mo0.9O4Pb1W0.1
_cod_original_cell_volume 356.6105
_cod_original_sg_symbol_Hall '-I 4ad (x,y+1/4,z+1/8)'
_cod_original_formula_sum 'Mo0.9 O4 Pb1 W0.1'
_cod_database_code 1526325

loop_
_symmetry_equiv_pos_as_xyz
x,y,z
-y,x+1/2,z+1/4
-x+1/2,-y+1/2,z+1/2
y+1/2,-x,z+3/4
-x,-y+1/2,-z+1/4
y,-x,-z
x-1/2,y,-z-1/4
-y-1/2,x+1/2,-z-1/2
x+1/2,y+1/2,z+1/2
-y+1/2,x+1,z+3/4
-x+1,-y+1,z+1
y+1,-x+1/2,z+5/4
-x+1/2,-y+1,-z+3/4
y+1/2,-x+1/2,-z+1/2
x,y+1/2,-z+1/4
-y,x+1,-z

loop_
_atom_site_label
_atom_site_type_symbol
_atom_site_fract_x
_atom_site_fract_y
_atom_site_fract_z
_atom_site_occupancy
_atom_site_U_iso_or_equiv
Mo1 Mo+6 0 0 0 0.9 0.0
O1 O-2 0.2336 0.1394 0.0813 1 0.0
W1 W+6 0 0 0 0.1 0.0
Pb1 Pb+2 0 0 0.5 1 0.0
